data_4515141
loop_
_publ_author_name
'Suzuki, Shuichi'
'Maya, Ryochi'
'Uchida, Yoshiaki'
'Naota, Takeshi'

_publ_section_title
;
 Strategy for Stimuli-Induced Spin Control Using a Liquescent Radical
 Cation.
;
_journal_issue 6
_journal_name_full 'ACS omega'
_journal_page_first 10031
_journal_page_last 10035
_journal_paper_doi 10.1021/acsomega.9b00982
_journal_volume 4
_journal_year 2019
_chemical_formula_moiety 'C22 H25 F6 N2 O4 S3'
_chemical_formula_sum 'C22 H25 F6 N2 O4 S3'
_chemical_formula_weight 591.62
_space_group_crystal_system triclinic
_space_group_IT_number 2
_space_group_name_Hall '-P 1'
_space_group_name_H-M_alt 'P -1'
_symmetry_space_group_name_Hall '-P 1'
_symmetry_space_group_name_H-M 'P -1'
_atom_sites_solution_hydrogens geom
_atom_sites_solution_primary direct
_atom_sites_solution_secondary difmap
_cell_angle_alpha 77.155(16)
_cell_angle_beta 82.425(15)
_cell_angle_gamma 76.579(14)
_cell_formula_units_Z 2
_cell_length_a 7.6830(15)
_cell_length_b 13.097(3)
_cell_length_c 13.447(2)
_cell_measurement_reflns_used 1771
_cell_measurement_temperature 150
_cell_measurement_theta_max 27.00
_cell_measurement_theta_min 3.10
_cell_volume 1278.6(4)
_computing_cell_refinement 'CrystalClear-SM Expert 2.1 b45'
_computing_data_collection 'CrystalClear-SM Expert 2.1 b45 (Rigaku, 2015)'
_computing_data_reduction 'CrystalClear-SM Expert 2.1 b45'
_computing_molecular_graphics 'CrystalStructure 4.2.2'
_computing_publication_material 'CrystalStructure 4.2.2 (Rigaku, 2016)'
_computing_structure_refinement 'SHELXL Version 2014/7 (Sheldrick, 2008)'
_computing_structure_solution 'SHELXT Version 2014/5 (Sheldrick, 2014)'
_diffrn_ambient_temperature 150
_diffrn_detector_area_resol_mean 5.814
_diffrn_measured_fraction_theta_full 0.998
_diffrn_measured_fraction_theta_max 0.991
_diffrn_measurement_device_type 'Rigaku XtaLAB P200'
_diffrn_measurement_method \w
_diffrn_radiation_type 'Mo K\a'
_diffrn_radiation_wavelength 0.71075
_diffrn_reflns_av_R_equivalents 0.1515
_diffrn_reflns_Laue_measured_fraction_full 0.998
_diffrn_reflns_Laue_measured_fraction_max 0.991
_diffrn_reflns_limit_h_max 9
_diffrn_reflns_limit_h_min -9
_diffrn_reflns_limit_k_max 17
_diffrn_reflns_limit_k_min -16
_diffrn_reflns_limit_l_max 17
_diffrn_reflns_limit_l_min -16
_diffrn_reflns_number 23750
_diffrn_reflns_point_group_measured_fraction_full 0.998
_diffrn_reflns_point_group_measured_fraction_max 0.991
_diffrn_reflns_theta_full 25.242
_diffrn_reflns_theta_max 27.528
_diffrn_reflns_theta_min 3.032
_diffrn_standards_number 0
_exptl_absorpt_coefficient_mu 0.366
_exptl_absorpt_correction_T_max 0.993
_exptl_absorpt_correction_T_min 0.552
_exptl_absorpt_correction_type multi-scan
_exptl_absorpt_process_details 'REQAB (Rigaku, 1998)'
_exptl_crystal_colour orange
_exptl_crystal_density_diffrn 1.537
_exptl_crystal_density_method 'not measured'
_exptl_crystal_description platelet
_exptl_crystal_F_000 610.00
_exptl_crystal_size_max 0.400
_exptl_crystal_size_mid 0.200
_exptl_crystal_size_min 0.020
_refine_diff_density_max 0.49
_refine_diff_density_min -0.53
_refine_ls_extinction_method none
_refine_ls_goodness_of_fit_ref 0.837
_refine_ls_hydrogen_treatment constr
_refine_ls_number_parameters 433
_refine_ls_number_reflns 5822
_refine_ls_number_restraints 0
_refine_ls_R_factor_all 0.0941
_refine_ls_R_factor_gt 0.0572
_refine_ls_shift/su_max 0.000
_refine_ls_structure_factor_coef Fsqd
_refine_ls_weighting_details 'w = 1/[\s^2^(Fo^2^)+(0.0587P)^2^] where P=(Fo^2^+2Fc^2^)/3'
_refine_ls_weighting_scheme calc
_refine_ls_wR_factor_gt 0.1257
_refine_ls_wR_factor_ref 0.1343
_reflns_Friedel_coverage 0.000
_reflns_number_gt 3227
_reflns_number_total 5822
_reflns_threshold_expression F^2^>2.0\s(F^2^)
_cod_data_source_file ao9b00982_si_006.cif
_cod_data_source_block PTZ-C8_NTf2
_cod_database_code 4515141

loop_
_space_group_symop_id
_space_group_symop_operation_xyz
1 +X,+Y,+Z
2 -X,-Y,-Z

loop_
_atom_site_label
_atom_site_type_symbol
_atom_site_fract_x
_atom_site_fract_y
_atom_site_fract_z
_atom_site_U_iso_or_equiv
_atom_site_adp_type
_atom_site_occupancy
_atom_site_site_symmetry_order
_atom_site_calc_flag
_atom_site_refinement_flags_posn
_atom_site_refinement_flags_adp
_atom_site_refinement_flags_occupancy
S1 S 0.57582(9) 0.67454(5) -0.02132(5) 0.0409(2) Uani 1 1 d . . .
S2 S -0.07909(11) 1.01265(7) 0.09789(7) 0.0604(3) Uani 1 1 d . . .
S3 S -0.16329(9) 0.56976(6) 0.52093(5) 0.0419(2) Uani 1 1 d . . .
F1 F -0.2323(6) 0.8357(4) 0.1556(5) 0.0909(15) Uani 0.5 1 d . . P
F2 F -0.3265(8) 0.9429(8) 0.0213(5) 0.117(2) Uani 0.5 1 d . . P
F3 F -0.4102(7) 0.9846(6) 0.1673(8) 0.128(3) Uani 0.5 1 d . . P
F4 F -0.1850(6) 0.6935(4) 0.3281(3) 0.0559(12) Uani 0.5 1 d . . P
F5 F -0.2598(6) 0.7825(3) 0.4486(3) 0.0661(12) Uani 0.5 1 d . . P
F6 F 0.0167(6) 0.7136(4) 0.4133(4) 0.0620(13) Uani 0.5 1 d . . P
F7 F -0.0547(7) 0.7480(4) 0.4526(4) 0.0572(12) Uani 0.5 1 d . . P
F8 F -0.0849(6) 0.6624(4) 0.3397(3) 0.0546(12) Uani 0.5 1 d . . P
F24 F -0.3174(5) 0.7420(3) 0.4194(3) 0.0482(9) Uani 0.5 1 d . . P
F31 F -0.4166(5) 1.0394(4) 0.0783(4) 0.0734(13) Uani 0.5 1 d . . P
F35 F -0.3123(9) 0.9333(5) 0.2135(4) 0.113(2) Uani 0.5 1 d . . P
F36 F -0.2542(8) 0.8848(5) 0.0689(7) 0.0933(19) Uani 0.5 1 d . . P
O1 O -0.0184(7) 0.9643(4) 0.2013(4) 0.0819(15) Uani 0.5 1 d . . P
O2 O -0.1527(7) 1.1128(4) 0.0668(4) 0.0737(14) Uani 0.5 1 d . . P
O3 O -0.3589(5) 0.5736(3) 0.5121(3) 0.0445(9) Uani 0.5 1 d . . P
O4 O -0.1163(6) 0.5871(4) 0.6069(3) 0.0433(11) Uani 0.5 1 d . . P
O5 O 0.0616(6) 0.9389(4) 0.1346(4) 0.0667(13) Uani 0.5 1 d . . P
O6 O -0.1279(7) 1.1171(4) 0.1352(4) 0.0737(15) Uani 0.5 1 d . . P
O7 O -0.2456(5) 0.5029(3) 0.4868(3) 0.0437(9) Uani 0.5 1 d . . P
O8 O -0.2274(7) 0.6024(4) 0.6179(3) 0.0525(12) Uani 0.5 1 d . . P
N1 N 0.7160(2) 0.48503(16) 0.15516(15) 0.0315(5) Uani 1 1 d . . .
N2 N -0.0564(6) 1.0603(4) -0.0280(4) 0.0488(12) Uani 0.5 1 d . . P
N3 N -0.0560(5) 0.4835(3) 0.4609(3) 0.0378(10) Uani 0.5 1 d . . P
C1 C 0.5165(3) 0.6615(2) 0.10838(19) 0.0328(6) Uani 1 1 d . . .
C2 C 0.3914(3) 0.7476(2) 0.1374(2) 0.0393(6) Uani 1 1 d . . .
H2 H 0.3461 0.8079 0.0869 0.047 Uiso 1 1 calc R U .
C3 C 0.3331(4) 0.7460(2) 0.2390(2) 0.0443(7) Uani 1 1 d . . .
H3 H 0.2478 0.8046 0.2590 0.053 Uiso 1 1 calc R U .
C4 C 0.4014(4) 0.6570(2) 0.3119(2) 0.0440(7) Uani 1 1 d . . .
H4 H 0.3614 0.6553 0.3821 0.053 Uiso 1 1 calc R U .
C5 C 0.5249(3) 0.5716(2) 0.28487(19) 0.0371(6) Uani 1 1 d . . .
H5 H 0.5683 0.5118 0.3363 0.045 Uiso 1 1 calc R U .
C6 C 0.5882(3) 0.57171(19) 0.18182(18) 0.0314(6) Uani 1 1 d . . .
C7 C 0.7638(3) 0.4698(2) 0.05490(19) 0.0325(6) Uani 1 1 d . . .
C8 C 0.8688(3) 0.3713(2) 0.0352(2) 0.0376(6) Uani 1 1 d . . .
H8 H 0.9041 0.3144 0.0909 0.045 Uiso 1 1 calc R U .
C9 C 0.9209(3) 0.3567(2) -0.0635(2) 0.0431(7) Uani 1 1 d . . .
H9 H 0.9927 0.2902 -0.0750 0.052 Uiso 1 1 calc R U .
C10 C 0.8691(3) 0.4389(2) -0.1471(2) 0.0419(7) Uani 1 1 d . . .
H10 H 0.9069 0.4284 -0.2149 0.050 Uiso 1 1 calc R U .
C11 C 0.7643(3) 0.5337(2) -0.13064(19) 0.0370(6) Uani 1 1 d . . .
H11 H 0.7285 0.5892 -0.1874 0.044 Uiso 1 1 calc R U .
C12 C 0.7085(3) 0.5507(2) -0.03086(19) 0.0339(6) Uani 1 1 d . . .
C13 C 0.8027(3) 0.4027(2) 0.23969(19) 0.0345(6) Uani 1 1 d . . .
H13A H 0.8147 0.4383 0.2954 0.041 Uiso 1 1 calc R U .
H13B H 0.9251 0.3701 0.2139 0.041 Uiso 1 1 calc R U .
C14 C 0.6988(3) 0.3135(2) 0.28372(19) 0.0358(6) Uani 1 1 d . . .
H14A H 0.5692 0.3450 0.2943 0.043 Uiso 1 1 calc R U .
H14B H 0.7141 0.2647 0.2350 0.043 Uiso 1 1 calc R U .
C15 C 0.7693(3) 0.2510(2) 0.3853(2) 0.0376(6) Uani 1 1 d . . .
H15A H 0.7384 0.2985 0.4358 0.045 Uiso 1 1 calc R U .
H15B H 0.9019 0.2306 0.3757 0.045 Uiso 1 1 calc R U .
C16 C 0.6958(3) 0.1500(2) 0.42918(19) 0.0367(6) Uani 1 1 d . . .
H16A H 0.5629 0.1689 0.4346 0.044 Uiso 1 1 calc R U .
H16B H 0.7352 0.0992 0.3820 0.044 Uiso 1 1 calc R U .
C17 C 0.7598(4) 0.0960(2) 0.5343(2) 0.0422(6) Uani 1 1 d . . .
H17A H 0.8927 0.0811 0.5285 0.051 Uiso 1 1 calc R U .
H17B H 0.7169 0.1469 0.5811 0.051 Uiso 1 1 calc R U .
C18 C 0.6990(3) -0.0079(2) 0.5824(2) 0.0403(6) Uani 1 1 d . . .
H18A H 0.7393 -0.0589 0.5355 0.048 Uiso 1 1 calc R U .
H18B H 0.5662 0.0068 0.5911 0.048 Uiso 1 1 calc R U .
C19 C 0.7722(4) -0.0592(2) 0.6860(2) 0.0444(7) Uani 1 1 d . . .
H19A H 0.9048 -0.0711 0.6774 0.053 Uiso 1 1 calc R U .
H19B H 0.7287 -0.0087 0.7332 0.053 Uiso 1 1 calc R U .
C20 C 0.7185(4) -0.1653(2) 0.7347(2) 0.0515(7) Uani 1 1 d . . .
H20A H 0.7700 -0.1935 0.8007 0.062 Uiso 1 1 calc R U .
H20B H 0.5873 -0.1540 0.7452 0.062 Uiso 1 1 calc R U .
H20C H 0.7637 -0.2166 0.6894 0.062 Uiso 1 1 calc R U .
C21 C -0.2759(5) 0.9542(4) 0.1136(4) 0.0818(12) Uani 1 1 d . . .
C22 C -0.1498(3) 0.6928(2) 0.4256(2) 0.0403(6) Uani 1 1 d . . .

loop_
_atom_site_aniso_label
_atom_site_aniso_U_11
_atom_site_aniso_U_22
_atom_site_aniso_U_33
_atom_site_aniso_U_23
_atom_site_aniso_U_13
_atom_site_aniso_U_12
S1 0.0488(4) 0.0465(4) 0.0237(4) 0.0033(3) -0.0080(3) -0.0096(3)
S2 0.0564(5) 0.0759(6) 0.0503(5) -0.0234(5) -0.0190(4) 0.0017(4)
S3 0.0460(4) 0.0551(5) 0.0294(4) -0.0133(3) 0.0048(3) -0.0200(3)
F1 0.079(3) 0.084(4) 0.108(4) -0.024(3) 0.018(3) -0.025(3)
F2 0.069(4) 0.194(7) 0.111(5) -0.048(5) -0.035(3) -0.042(4)
F3 0.060(4) 0.131(6) 0.193(9) -0.078(6) 0.038(4) -0.005(3)
F4 0.080(3) 0.065(3) 0.028(2) 0.003(2) -0.015(2) -0.031(3)
F5 0.082(3) 0.045(2) 0.060(3) -0.014(2) 0.013(2) 0.002(2)
F6 0.044(3) 0.070(3) 0.072(4) 0.004(2) -0.007(2) -0.028(2)
F7 0.067(4) 0.055(3) 0.057(3) -0.003(2) -0.022(2) -0.025(2)
F8 0.069(3) 0.069(3) 0.018(2) -0.0053(18) 0.000(2) -0.004(2)
F24 0.044(2) 0.048(2) 0.046(2) -0.0069(18) -0.0113(16) 0.0027(17)
F31 0.048(2) 0.081(3) 0.079(3) 0.001(3) -0.004(2) -0.007(2)
F35 0.098(4) 0.116(5) 0.083(4) 0.035(3) 0.018(3) -0.004(3)
F36 0.065(4) 0.075(4) 0.150(7) -0.039(5) -0.002(4) -0.023(3)
O1 0.088(4) 0.108(4) 0.058(3) -0.008(3) -0.042(3) -0.025(3)
O2 0.103(4) 0.049(3) 0.059(3) -0.012(3) -0.008(3) 0.005(3)
O3 0.035(2) 0.063(3) 0.034(2) 0.003(2) -0.0024(16) -0.0199(19)
O4 0.047(2) 0.066(3) 0.021(2) -0.0174(19) -0.004(2) -0.010(3)
O5 0.084(3) 0.066(3) 0.037(3) -0.012(2) -0.021(2) 0.021(2)
O6 0.098(4) 0.062(3) 0.061(4) -0.018(3) -0.027(3) 0.001(2)
O7 0.041(2) 0.047(2) 0.046(2) -0.0068(19) -0.0087(18) -0.0140(19)
O8 0.064(3) 0.066(3) 0.025(2) -0.015(2) 0.007(2) -0.009(3)
N1 0.0333(11) 0.0385(12) 0.0251(11) 0.0000(9) -0.0102(9) -0.0140(9)
N2 0.045(3) 0.053(3) 0.048(3) -0.011(2) -0.015(2) -0.002(2)
N3 0.050(3) 0.044(3) 0.028(2) -0.018(2) -0.0159(19) -0.009(2)
C1 0.0356(13) 0.0402(15) 0.0272(14) -0.0049(12) -0.0089(10) -0.0155(11)
C2 0.0476(15) 0.0388(15) 0.0334(16) -0.0003(13) -0.0132(12) -0.0137(12)
C3 0.0515(16) 0.0447(17) 0.0391(17) -0.0121(14) -0.0111(13) -0.0070(13)
C4 0.0542(16) 0.0528(18) 0.0299(15) -0.0094(14) -0.0069(12) -0.0178(14)
C5 0.0460(15) 0.0420(15) 0.0257(14) -0.0002(12) -0.0118(11) -0.0152(12)
C6 0.0322(13) 0.0380(14) 0.0267(14) -0.0012(11) -0.0081(10) -0.0148(11)
C7 0.0285(12) 0.0430(15) 0.0294(14) -0.0017(12) -0.0075(10) -0.0164(11)
C8 0.0356(13) 0.0418(16) 0.0350(16) -0.0010(12) -0.0067(11) -0.0113(12)
C9 0.0348(14) 0.0503(17) 0.0466(18) -0.0114(15) -0.0024(12) -0.0126(12)
C10 0.0408(14) 0.0615(19) 0.0293(15) -0.0124(14) 0.0014(12) -0.0223(14)
C11 0.0375(14) 0.0501(17) 0.0265(14) -0.0006(12) -0.0068(11) -0.0200(12)
C12 0.0300(13) 0.0460(15) 0.0287(14) -0.0017(12) -0.0065(10) -0.0173(11)
C13 0.0327(13) 0.0430(15) 0.0277(14) 0.0012(12) -0.0095(10) -0.0120(11)
C14 0.0345(13) 0.0437(15) 0.0302(14) -0.0010(12) -0.0078(11) -0.0130(11)
C15 0.0396(14) 0.0424(16) 0.0309(15) 0.0003(12) -0.0084(11) -0.0132(12)
C16 0.0388(14) 0.0405(15) 0.0302(15) -0.0006(12) -0.0054(11) -0.0118(11)
C17 0.0508(16) 0.0459(16) 0.0315(15) -0.0013(13) -0.0083(12) -0.0170(13)
C18 0.0499(15) 0.0426(16) 0.0285(15) -0.0017(12) -0.0036(12) -0.0148(12)
C19 0.0584(17) 0.0444(16) 0.0300(15) -0.0012(13) -0.0057(13) -0.0145(13)
C20 0.0677(19) 0.0501(18) 0.0324(16) 0.0051(14) -0.0047(14) -0.0160(14)
C21 0.057(2) 0.105(4) 0.071(3) -0.010(3) 0.003(2) -0.004(2)
C22 0.0384(15) 0.0502(17) 0.0356(16) -0.0150(14) -0.0035(12) -0.0094(13)

loop_
_atom_type_symbol
_atom_type_description
_atom_type_scat_dispersion_real
_atom_type_scat_dispersion_imag
_atom_type_scat_source
C C 0.0033 0.0016
;
International Tables for Crystallography
(Vol. C, Tables 4.2.6.8 and 6.1.1.4)
;
H H 0.0000 0.0000
;
International Tables for Crystallography
(Vol. C, Table 6.1.1.4)
;
F F 0.0171 0.0103
;
International Tables for Crystallography
(Vol. C, Tables 4.2.6.8 and 6.1.1.4)
;
N N 0.0061 0.0033
;
International Tables for Crystallography
(Vol. C, Tables 4.2.6.8 and 6.1.1.4)
;
O O 0.0106 0.0060
;
International Tables for Crystallography
(Vol. C, Tables 4.2.6.8 and 6.1.1.4)
;
S S 0.1246 0.1234
;
International Tables for Crystallography
(Vol. C, Tables 4.2.6.8 and 6.1.1.4)
;

loop_
_geom_angle_atom_site_label_1
_geom_angle_atom_site_label_2
_geom_angle_atom_site_label_3
_geom_angle
_geom_angle_site_symmetry_1
_geom_angle_site_symmetry_3
C1 S1 C12 102.86(12) . .
O2 S2 O5 149.1(4) . .
O2 S2 O1 125.4(4) . .
O5 S2 O1 45.0(2) . .
O2 S2 O6 39.9(2) . .
O5 S2 O6 118.4(3) . .
O1 S2 O6 85.6(3) . .
O2 S2 N2 124.5(3) . 2_575
O5 S2 N2 57.8(3) . 2_575
O1 S2 N2 102.3(3) . 2_575
O6 S2 N2 147.2(3) . 2_575
O2 S2 N2 63.6(3) . .
O5 S2 N2 114.6(3) . .
O1 S2 N2 156.4(3) . .
O6 S2 N2 99.3(3) . .
N2 S2 N2 61.8(3) 2_575 .
O2 S2 C21 99.7(3) . .
O5 S2 C21 110.3(3) . .
O1 S2 C21 96.8(3) . .
O6 S2 C21 109.6(3) . .
N2 S2 C21 101.1(2) 2_575 .
N2 S2 C21 103.1(2) . .
O4 S3 O7 141.2(3) . .
O4 S3 O8 34.37(19) . .
O7 S3 O8 120.1(3) . .
O4 S3 O3 118.8(2) . .
O7 S3 O3 48.48(19) . .
O8 S3 O3 84.7(3) . .
O4 S3 N3 125.0(2) . .
O7 S3 N3 58.1(2) . .
O8 S3 N3 149.6(3) . .
O3 S3 N3 105.6(2) . .
O4 S3 N3 67.6(2) . 2_566
O7 S3 N3 112.9(2) . 2_566
O8 S3 N3 100.9(2) . 2_566
O3 S3 N3 158.7(2) . 2_566
N3 S3 N3 60.0(2) . 2_566
O4 S3 C22 105.0(2) . .
O7 S3 C22 112.32(18) . .
O8 S3 C22 106.6(2) . .
O3 S3 C22 95.93(16) . .
N3 S3 C22 100.85(18) . .
N3 S3 C22 101.94(17) 2_566 .
F36 F1 C21 49.5(4) . .
F36 F1 F35 97.9(5) . .
C21 F1 F35 50.0(3) . .
F36 F2 C21 55.4(5) . .
F36 F2 F31 109.2(8) . .
C21 F2 F31 55.6(4) . .
F35 F3 C21 70.4(5) . .
F35 F3 F31 137.7(7) . .
C21 F3 F31 69.4(6) . .
F8 F4 C22 68.1(5) . .
F8 F4 F24 118.7(6) . .
C22 F4 F24 50.6(2) . .
F24 F5 C22 66.7(4) . .
F24 F5 F7 118.0(5) . .
C22 F5 F7 51.8(2) . .
F7 F6 C22 66.4(5) . .
F7 F6 F8 113.4(6) . .
C22 F6 F8 49.9(2) . .
F6 F7 C22 76.6(6) . .
F6 F7 F5 126.2(7) . .
C22 F7 F5 56.4(3) . .
F4 F8 C22 77.2(6) . .
F4 F8 F6 115.6(7) . .
C22 F8 F6 52.4(3) . .
F5 F24 C22 72.0(4) . .
F5 F24 F4 110.1(5) . .
C22 F24 F4 54.3(2) . .
F3 F31 C21 54.2(3) . .
F3 F31 F2 96.2(5) . .
C21 F31 F2 55.0(3) . .
F3 F35 C21 60.8(5) . .
F3 F35 F1 104.8(7) . .
C21 F35 F1 61.1(4) . .
F2 F36 C21 80.3(7) . .
F2 F36 F1 149.0(10) . .
C21 F36 F1 78.4(7) . .
O5 O1 S2 60.4(3) . .
O6 O2 S2 81.7(5) . .
O6 O2 N2 139.5(6) . .
S2 O2 N2 69.5(3) . .
O7 O3 S3 59.7(2) . .
O8 O4 S3 80.5(5) . .
O8 O4 N3 143.8(6) . 2_566
S3 O4 N3 66.3(2) . 2_566
O1 O5 S2 74.5(4) . .
O1 O5 N2 143.4(5) . 2_575
S2 O5 N2 70.3(3) . 2_575
O2 O6 S2 58.4(4) . .
O3 O7 S3 71.8(3) . .
O3 O7 N3 136.9(4) . .
S3 O7 N3 67.2(2) . .
O4 O8 S3 65.2(4) . .
C7 N1 C6 124.06(19) . .
C7 N1 C13 118.3(2) . .
C6 N1 C13 117.6(2) . .
O5 N2 O2 145.1(4) 2_575 .
O5 N2 S2 51.9(2) 2_575 2_575
O2 N2 S2 163.0(4) . 2_575
O5 N2 S2 156.1(4) 2_575 .
O2 N2 S2 46.8(2) . .
S2 N2 S2 118.2(3) 2_575 .
O5 N2 N2 108.7(5) 2_575 2_575
O2 N2 N2 103.4(4) . 2_575
S2 N2 N2 61.1(3) 2_575 2_575
S2 N2 N2 57.1(3) . 2_575
O7 N3 S3 54.7(2) . .
O7 N3 N3 113.9(4) . 2_566
S3 N3 N3 64.4(3) . 2_566
O7 N3 S3 156.5(3) . 2_566
S3 N3 S3 120.0(2) . 2_566
N3 N3 S3 55.6(2) 2_566 2_566
O7 N3 O4 144.0(3) . 2_566
S3 N3 O4 160.6(3) . 2_566
N3 N3 O4 100.3(4) 2_566 2_566
S3 N3 O4 46.18(17) 2_566 2_566
C2 C1 C6 121.1(2) . .
C2 C1 S1 115.20(19) . .
C6 C1 S1 123.7(2) . .
C3 C2 C1 120.4(2) . .
C3 C2 H2 119.8 . .
C1 C2 H2 119.8 . .
C2 C3 C4 118.8(3) . .
C2 C3 H3 120.6 . .
C4 C3 H3 120.6 . .
C5 C4 C3 121.6(3) . .
C5 C4 H4 119.2 . .
C3 C4 H4 119.2 . .
C4 C5 C6 120.7(2) . .
C4 C5 H5 119.6 . .
C6 C5 H5 119.6 . .
N1 C6 C5 120.3(2) . .
N1 C6 C1 122.4(2) . .
C5 C6 C1 117.3(2) . .
N1 C7 C8 120.6(2) . .
N1 C7 C12 122.1(2) . .
C8 C7 C12 117.3(2) . .
C9 C8 C7 121.0(2) . .
C9 C8 H8 119.5 . .
C7 C8 H8 119.5 . .
C8 C9 C10 120.7(3) . .
C8 C9 H9 119.6 . .
C10 C9 H9 119.6 . .
C11 C10 C9 119.6(2) . .
C11 C10 H10 120.2 . .
C9 C10 H10 120.2 . .
C10 C11 C12 120.9(2) . .
C10 C11 H11 119.6 . .
C12 C11 H11 119.6 . .
C11 C12 C7 120.4(2) . .
C11 C12 S1 115.92(19) . .
C7 C12 S1 123.6(2) . .
N1 C13 C14 113.59(18) . .
N1 C13 H13A 108.8 . .
C14 C13 H13A 108.8 . .
N1 C13 H13B 108.8 . .
C14 C13 H13B 108.8 . .
H13A C13 H13B 107.7 . .
C15 C14 C13 109.28(19) . .
C15 C14 H14A 109.8 . .
C13 C14 H14A 109.8 . .
C15 C14 H14B 109.8 . .
C13 C14 H14B 109.8 . .
H14A C14 H14B 108.3 . .
C14 C15 C16 114.2(2) . .
C14 C15 H15A 108.7 . .
C16 C15 H15A 108.7 . .
C14 C15 H15B 108.7 . .
C16 C15 H15B 108.7 . .
H15A C15 H15B 107.6 . .
C17 C16 C15 111.6(2) . .
C17 C16 H16A 109.3 . .
C15 C16 H16A 109.3 . .
C17 C16 H16B 109.3 . .
C15 C16 H16B 109.3 . .
H16A C16 H16B 108.0 . .
C18 C17 C16 115.4(2) . .
C18 C17 H17A 108.4 . .
C16 C17 H17A 108.4 . .
C18 C17 H17B 108.4 . .
C16 C17 H17B 108.4 . .
H17A C17 H17B 107.5 . .
C17 C18 C19 112.7(2) . .
C17 C18 H18A 109.1 . .
C19 C18 H18A 109.1 . .
C17 C18 H18B 109.1 . .
C19 C18 H18B 109.1 . .
H18A C18 H18B 107.8 . .
C20 C19 C18 114.0(2) . .
C20 C19 H19A 108.8 . .
C18 C19 H19A 108.8 . .
C20 C19 H19B 108.8 . .
C18 C19 H19B 108.8 . .
H19A C19 H19B 107.7 . .
C19 C20 H20A 109.5 . .
C19 C20 H20B 109.5 . .
H20A C20 H20B 109.5 . .
C19 C20 H20C 109.5 . .
H20A C20 H20C 109.5 . .
H20B C20 H20C 109.5 . .
F36 C21 F3 126.0(6) . .
F36 C21 F35 118.8(7) . .
F3 C21 F35 48.8(5) . .
F36 C21 F2 44.3(5) . .
F3 C21 F2 109.1(6) . .
F35 C21 F2 143.4(5) . .
F36 C21 F31 112.1(6) . .
F3 C21 F31 56.4(5) . .
F35 C21 F31 104.2(5) . .
F2 C21 F31 69.5(4) . .
F36 C21 F1 52.2(5) . .
F3 C21 F1 102.4(6) . .
F35 C21 F1 68.9(4) . .
F2 C21 F1 94.0(6) . .
F31 C21 F1 142.8(4) . .
F36 C21 S2 111.9(4) . .
F3 C21 S2 122.1(5) . .
F35 C21 S2 103.2(4) . .
F2 C21 S2 113.3(4) . .
F31 C21 S2 105.4(3) . .
F1 C21 S2 111.8(3) . .
F7 C22 F24 112.8(4) . .
F7 C22 F8 112.4(4) . .
F24 C22 F8 109.8(3) . .
F7 C22 F5 71.8(4) . .
F24 C22 F5 41.3(2) . .
F8 C22 F5 133.5(3) . .
F7 C22 F6 37.0(2) . .
F24 C22 F6 140.7(4) . .
F8 C22 F6 77.8(3) . .
F5 C22 F6 104.9(4) . .
F7 C22 F4 127.4(4) . .
F24 C22 F4 75.1(3) . .
F8 C22 F4 34.70(19) . .
F5 C22 F4 104.0(3) . .
F6 C22 F4 103.6(3) . .
F7 C22 S3 111.9(3) . .
F24 C22 S3 103.2(2) . .
F8 C22 S3 106.2(3) . .
F5 C22 S3 114.9(2) . .
F6 C22 S3 111.6(3) . .
F4 C22 S3 116.5(3) . .

loop_
_geom_bond_atom_site_label_1
_geom_bond_atom_site_label_2
_geom_bond_distance
_geom_bond_site_symmetry_2
S1 C1 1.724(3) .
S1 C12 1.725(3) .
S2 O2 1.300(5) .
S2 O5 1.337(4) .
S2 O1 1.482(5) .
S2 O6 1.510(5) .
S2 N2 1.600(5) 2_575
S2 N2 1.669(5) .
S2 C21 1.816(4) .
S3 O4 1.336(4) .
S3 O7 1.374(4) .
S3 O8 1.452(4) .
S3 O3 1.511(3) .
S3 N3 1.551(4) .
S3 N3 1.694(4) 2_566
S3 C22 1.837(3) .
F1 F36 1.212(8) .
F1 C21 1.503(7) .
F1 F35 1.602(8) .
F2 F36 0.989(7) .
F2 C21 1.396(8) .
F2 F31 1.598(9) .
F3 F35 1.052(8) .
F3 C21 1.219(6) .
F3 F31 1.252(10) .
F4 F8 0.800(4) .
F4 C22 1.371(5) .
F4 F24 1.631(6) .
F5 F24 0.938(4) .
F5 C22 1.350(4) .
F5 F7 1.540(7) .
F6 F7 0.835(5) .
F6 C22 1.351(5) .
F6 F8 1.668(7) .
F7 C22 1.273(5) .
F8 C22 1.304(5) .
F24 C22 1.304(4) .
F31 C21 1.407(6) .
F35 C21 1.316(7) .
F36 C21 1.166(7) .
O1 O5 1.088(6) .
O2 O6 0.980(6) .
O2 N2 1.596(7) .
O3 O7 1.191(5) .
O4 O8 0.831(4) .
O4 N3 1.711(6) 2_566
O5 N2 1.438(6) 2_575
O7 N3 1.429(5) .
N1 C7 1.395(3) .
N1 C6 1.397(3) .
N1 C13 1.490(3) .
N2 O5 1.438(6) 2_575
N2 S2 1.600(5) 2_575
N2 N2 1.679(9) 2_575
N3 N3 1.626(7) 2_566
N3 S3 1.695(4) 2_566
N3 O4 1.711(6) 2_566
C1 C2 1.394(3) .
C1 C6 1.410(3) .
C2 C3 1.378(4) .
C2 H2 0.9500 .
C3 C4 1.392(4) .
C3 H3 0.9500 .
C4 C5 1.371(4) .
C4 H4 0.9500 .
C5 C6 1.407(3) .
C5 H5 0.9500 .
C7 C8 1.413(3) .
C7 C12 1.418(3) .
C8 C9 1.377(4) .
C8 H8 0.9500 .
C9 C10 1.400(4) .
C9 H9 0.9500 .
C10 C11 1.361(4) .
C10 H10 0.9500 .
C11 C12 1.404(3) .
C11 H11 0.9500 .
C13 C14 1.534(3) .
C13 H13A 0.9900 .
C13 H13B 0.9900 .
C14 C15 1.524(3) .
C14 H14A 0.9900 .
C14 H14B 0.9900 .
C15 C16 1.527(3) .
C15 H15A 0.9900 .
C15 H15B 0.9900 .
C16 C17 1.522(3) .
C16 H16A 0.9900 .
C16 H16B 0.9900 .
C17 C18 1.520(4) .
C17 H17A 0.9900 .
C17 H17B 0.9900 .
C18 C19 1.524(4) .
C18 H18A 0.9900 .
C18 H18B 0.9900 .
C19 C20 1.523(4) .
C19 H19A 0.9900 .
C19 H19B 0.9900 .
C20 H20A 0.9800 .
C20 H20B 0.9800 .
C20 H20C 0.9800 .

loop_
_geom_torsion_atom_site_label_1
_geom_torsion_atom_site_label_2
_geom_torsion_atom_site_label_3
_geom_torsion_atom_site_label_4
_geom_torsion
_geom_torsion_site_symmetry_1
_geom_torsion_site_symmetry_4
F8 F6 F7 C22 17.3(5) . .
C22 F6 F7 F5 -28.5(6) . .
F8 F6 F7 F5 -11.2(11) . .
F24 F5 F7 F6 25.7(11) . .
C22 F5 F7 F6 33.9(8) . .
F24 F5 F7 C22 -8.2(5) . .
F24 F4 F8 C22 -2.0(6) . .
C22 F4 F8 F6 -36.5(4) . .
F24 F4 F8 F6 -38.5(9) . .
F7 F6 F8 F4 26.2(11) . .
C22 F6 F8 F4 47.0(7) . .
F7 F6 F8 C22 -20.8(6) . .
F7 F5 F24 C22 7.0(4) . .
C22 F5 F24 F4 -39.4(3) . .
F7 F5 F24 F4 -32.4(6) . .
F8 F4 F24 F5 50.4(9) . .
C22 F4 F24 F5 48.0(4) . .
F8 F4 F24 C22 2.4(7) . .
F35 F3 F31 C21 18.8(10) . .
F35 F3 F31 F2 56.6(12) . .
C21 F3 F31 F2 37.8(4) . .
F36 F2 F31 F3 -23.0(8) . .
C21 F2 F31 F3 -37.4(4) . .
F36 F2 F31 C21 14.4(6) . .
F31 F3 F35 C21 -18.7(10) . .
C21 F3 F35 F1 -43.8(5) . .
F31 F3 F35 F1 -62.5(12) . .
F36 F1 F35 F3 30.2(7) . .
C21 F1 F35 F3 43.7(6) . .
F36 F1 F35 C21 -13.5(4) . .
F31 F2 F36 C21 -14.4(6) . .
C21 F2 F36 F1 47.0(15) . .
F31 F2 F36 F1 32.6(18) . .
C21 F1 F36 F2 -47.4(15) . .
F35 F1 F36 F2 -33.9(17) . .
F35 F1 F36 C21 13.6(4) . .
O2 S2 O1 O5 -141.0(5) . .
O6 S2 O1 O5 -138.8(5) . .
N2 S2 O1 O5 9.1(5) 2_575 .
N2 S2 O1 O5 -35.6(9) . .
C21 S2 O1 O5 112.0(4) . .
O5 S2 O2 O6 -56.5(9) . .
O1 S2 O2 O6 3.5(7) . .
N2 S2 O2 O6 -140.2(5) 2_575 .
N2 S2 O2 O6 -151.0(6) . .
C21 S2 O2 O6 109.1(5) . .
O5 S2 O2 N2 94.4(7) . .
O1 S2 O2 N2 154.5(3) . .
O6 S2 O2 N2 151.0(6) . .
N2 S2 O2 N2 10.7(5) 2_575 .
C21 S2 O2 N2 -100.0(3) . .
O4 S3 O3 O7 -134.6(3) . .
O8 S3 O3 O7 -139.1(3) . .
N3 S3 O3 O7 11.7(3) . .
N3 S3 O3 O7 -32.5(6) 2_566 .
C22 S3 O3 O7 114.7(3) . .
O7 S3 O4 O8 -66.3(7) . .
O3 S3 O4 O8 -7.9(7) . .
N3 S3 O4 O8 -147.2(5) . .
N3 S3 O4 O8 -165.4(6) 2_566 .
C22 S3 O4 O8 97.6(5) . .
O7 S3 O4 N3 99.1(4) . 2_566
O8 S3 O4 N3 165.4(6) . 2_566
O3 S3 O4 N3 157.4(2) . 2_566
N3 S3 O4 N3 18.2(4) . 2_566
C22 S3 O4 N3 -97.0(2) . 2_566
S2 O1 O5 N2 -16.7(8) . 2_575
O2 S2 O5 O1 85.8(8) . .
O6 S2 O5 O1 48.3(5) . .
N2 S2 O5 O1 -169.5(5) 2_575 .
N2 S2 O5 O1 165.1(4) . .
C21 S2 O5 O1 -79.0(4) . .
O2 S2 O5 N2 -104.6(6) . 2_575
O1 S2 O5 N2 169.5(5) . 2_575
O6 S2 O5 N2 -142.1(3) . 2_575
N2 S2 O5 N2 -25.3(4) . 2_575
C21 S2 O5 N2 90.5(3) . 2_575
N2 O2 O6 S2 -44.4(8) . .
O5 S2 O6 O2 150.8(5) . .
O1 S2 O6 O2 -177.1(6) . .
N2 S2 O6 O2 77.0(7) 2_575 .
N2 S2 O6 O2 26.1(5) . .
C21 S2 O6 O2 -81.5(6) . .
S3 O3 O7 N3 -18.1(4) . .
O4 S3 O7 O3 85.6(4) . .
O8 S3 O7 O3 48.9(4) . .
N3 S3 O7 O3 -166.7(3) . .
N3 S3 O7 O3 167.8(3) 2_566 .
C22 S3 O7 O3 -77.6(3) . .
O4 S3 O7 N3 -107.7(4) . .
O8 S3 O7 N3 -144.4(3) . .
O3 S3 O7 N3 166.7(3) . .
N3 S3 O7 N3 -25.5(4) 2_566 .
C22 S3 O7 N3 89.1(2) . .
N3 O4 O8 S3 -23.0(9) 2_566 .
O7 S3 O8 O4 138.5(5) . .
O3 S3 O8 O4 173.0(6) . .
N3 S3 O8 O4 61.1(8) . .
N3 S3 O8 O4 13.7(6) 2_566 .
C22 S3 O8 O4 -92.4(5) . .
O6 O2 N2 O5 -164.6(9) . 2_575
S2 O2 N2 O5 147.7(7) . 2_575
O6 O2 N2 S2 16(2) . 2_575
S2 O2 N2 S2 -31.7(13) . 2_575
O6 O2 N2 S2 47.7(9) . .
O6 O2 N2 N2 39.0(11) . 2_575
S2 O2 N2 N2 -8.7(4) . 2_575
O2 S2 N2 O5 -131.2(9) . 2_575
O5 S2 N2 O5 83.1(9) . 2_575
O1 S2 N2 O5 110.1(9) . 2_575
O6 S2 N2 O5 -149.6(8) . 2_575
N2 S2 N2 O5 58.9(8) 2_575 2_575
C21 S2 N2 O5 -36.8(9) . 2_575
O5 S2 N2 O2 -145.7(4) . .
O1 S2 N2 O2 -118.7(8) . .
O6 S2 N2 O2 -18.4(4) . .
N2 S2 N2 O2 -170.0(4) 2_575 .
C21 S2 N2 O2 94.4(4) . .
O2 S2 N2 S2 170.0(4) . 2_575
O5 S2 N2 S2 24.3(4) . 2_575
O1 S2 N2 S2 51.2(8) . 2_575
O6 S2 N2 S2 151.6(3) . 2_575
N2 S2 N2 S2 0.001(2) 2_575 2_575
C21 S2 N2 S2 -95.7(3) . 2_575
O2 S2 N2 N2 170.0(4) . 2_575
O5 S2 N2 N2 24.3(4) . 2_575
O1 S2 N2 N2 51.2(8) . 2_575
O6 S2 N2 N2 151.6(3) . 2_575
C21 S2 N2 N2 -95.7(3) . 2_575
O3 O7 N3 S3 18.7(5) . .
O3 O7 N3 N3 45.5(7) . 2_566
S3 O7 N3 N3 26.9(4) . 2_566
O3 O7 N3 S3 103.5(9) . 2_566
S3 O7 N3 S3 84.9(8) . 2_566
O3 O7 N3 O4 -154.2(6) . 2_566
S3 O7 N3 O4 -172.9(6) . 2_566
O4 S3 N3 O7 133.3(3) . .
O8 S3 N3 O7 96.2(5) . .
O3 S3 N3 O7 -10.3(3) . .
N3 S3 N3 O7 152.7(4) 2_566 .
C22 S3 N3 O7 -109.6(2) . .
O4 S3 N3 N3 -19.5(4) . 2_566
O7 S3 N3 N3 -152.7(4) . 2_566
O8 S3 N3 N3 -56.6(6) . 2_566
O3 S3 N3 N3 -163.0(3) . 2_566
C22 S3 N3 N3 97.6(3) . 2_566
O4 S3 N3 S3 -19.5(4) . 2_566
O7 S3 N3 S3 -152.7(4) . 2_566
O8 S3 N3 S3 -56.6(6) . 2_566
O3 S3 N3 S3 -163.0(3) . 2_566
N3 S3 N3 S3 0.001(1) 2_566 2_566
C22 S3 N3 S3 97.6(3) . 2_566
O4 S3 N3 O4 -59.4(11) . 2_566
O7 S3 N3 O4 167.3(10) . 2_566
O8 S3 N3 O4 -96.5(10) . 2_566
O3 S3 N3 O4 157.0(9) . 2_566
N3 S3 N3 O4 -40.0(8) 2_566 2_566
C22 S3 N3 O4 57.6(10) . 2_566
C12 S1 C1 C2 -173.45(18) . .
C12 S1 C1 C6 7.2(2) . .
C6 C1 C2 C3 -1.0(4) . .
S1 C1 C2 C3 179.64(19) . .
C1 C2 C3 C4 0.1(4) . .
C2 C3 C4 C5 0.2(4) . .
C3 C4 C5 C6 0.5(4) . .
C7 N1 C6 C5 168.8(2) . .
C13 N1 C6 C5 -9.7(3) . .
C7 N1 C6 C1 -10.7(3) . .
C13 N1 C6 C1 170.8(2) . .
C4 C5 C6 N1 179.1(2) . .
C4 C5 C6 C1 -1.4(3) . .
C2 C1 C6 N1 -178.9(2) . .
S1 C1 C6 N1 0.4(3) . .
C2 C1 C6 C5 1.6(3) . .
S1 C1 C6 C5 -179.08(17) . .
C6 N1 C7 C8 -168.4(2) . .
C13 N1 C7 C8 10.0(3) . .
C6 N1 C7 C12 10.9(3) . .
C13 N1 C7 C12 -170.67(19) . .
N1 C7 C8 C9 -178.1(2) . .
C12 C7 C8 C9 2.5(3) . .
C7 C8 C9 C10 -0.8(4) . .
C8 C9 C10 C11 -0.8(4) . .
C9 C10 C11 C12 0.5(4) . .
C10 C11 C12 C7 1.4(3) . .
C10 C11 C12 S1 -179.85(18) . .
N1 C7 C12 C11 177.8(2) . .
C8 C7 C12 C11 -2.9(3) . .
N1 C7 C12 S1 -0.8(3) . .
C8 C7 C12 S1 178.50(17) . .
C1 S1 C12 C11 174.29(17) . .
C1 S1 C12 C7 -7.0(2) . .
C7 N1 C13 C14 -90.7(3) . .
C6 N1 C13 C14 87.9(3) . .
N1 C13 C14 C15 -165.4(2) . .
C13 C14 C15 C16 -171.5(2) . .
C14 C15 C16 C17 -175.6(2) . .
C15 C16 C17 C18 -177.8(2) . .
C16 C17 C18 C19 178.4(2) . .
C17 C18 C19 C20 -178.1(2) . .
F2 F36 C21 F3 80.4(10) . .
F1 F36 C21 F3 -76.9(9) . .
F2 F36 C21 F35 138.5(7) . .
F1 F36 C21 F35 -18.9(6) . .
F1 F36 C21 F2 -157.4(7) . .
F2 F36 C21 F31 16.8(7) . .
F1 F36 C21 F31 -140.6(5) . .
F2 F36 C21 F1 157.4(7) . .
F2 F36 C21 S2 -101.4(6) . .
F1 F36 C21 S2 101.2(4) . .
F35 F3 C21 F36 99.0(10) . .
F31 F3 C21 F36 -94.3(9) . .
F31 F3 C21 F35 166.7(7) . .
F35 F3 C21 F2 145.7(8) . .
F31 F3 C21 F2 -47.6(6) . .
F35 F3 C21 F31 -166.7(7) . .
F35 F3 C21 F1 47.0(6) . .
F31 F3 C21 F1 -146.3(5) . .
F35 F3 C21 S2 -79.0(7) . .
F31 F3 C21 S2 87.7(6) . .
F3 F35 C21 F36 -114.2(7) . .
F1 F35 C21 F36 15.9(5) . .
F1 F35 C21 F3 130.1(7) . .
F3 F35 C21 F2 -63.3(12) . .
F1 F35 C21 F2 66.8(11) . .
F3 F35 C21 F31 11.4(6) . .
F1 F35 C21 F31 141.5(5) . .
F3 F35 C21 F1 -130.1(7) . .
F3 F35 C21 S2 121.3(6) . .
F1 F35 C21 S2 -108.6(3) . .
F31 F2 C21 F36 163.4(7) . .
F36 F2 C21 F3 -122.4(8) . .
F31 F2 C21 F3 41.0(5) . .
F36 F2 C21 F35 -77.1(12) . .
F31 F2 C21 F35 86.4(11) . .
F36 F2 C21 F31 -163.4(7) . .
F36 F2 C21 F1 -17.8(6) . .
F31 F2 C21 F1 145.7(4) . .
F36 F2 C21 S2 98.1(6) . .
F31 F2 C21 S2 -98.5(4) . .
F3 F31 C21 F36 119.4(7) . .
F2 F31 C21 F36 -12.4(6) . .
F2 F31 C21 F3 -131.9(6) . .
F3 F31 C21 F35 -10.3(5) . .
F2 F31 C21 F35 -142.2(6) . .
F3 F31 C21 F2 131.9(6) . .
F3 F31 C21 F1 63.5(9) . .
F2 F31 C21 F1 -68.4(9) . .
F3 F31 C21 S2 -118.6(5) . .
F2 F31 C21 S2 109.5(4) . .
F35 F1 C21 F36 -162.3(6) . .
F36 F1 C21 F3 126.2(7) . .
F35 F1 C21 F3 -36.2(5) . .
F36 F1 C21 F35 162.3(6) . .
F36 F1 C21 F2 15.6(5) . .
F35 F1 C21 F2 -146.7(5) . .
F36 F1 C21 F31 76.4(9) . .
F35 F1 C21 F31 -85.9(9) . .
F36 F1 C21 S2 -101.4(5) . .
F35 F1 C21 S2 96.3(5) . .
O2 S2 C21 F36 126.5(7) . .
O5 S2 C21 F36 -61.3(7) . .
O1 S2 C21 F36 -105.7(6) . .
O6 S2 C21 F36 166.6(6) . .
N2 S2 C21 F36 -1.7(6) 2_575 .
N2 S2 C21 F36 61.6(6) . .
O2 S2 C21 F3 -55.2(8) . .
O5 S2 C21 F3 116.9(8) . .
O1 S2 C21 F3 72.5(8) . .
O6 S2 C21 F3 -15.2(8) . .
N2 S2 C21 F3 176.5(7) 2_575 .
N2 S2 C21 F3 -120.2(7) . .
O2 S2 C21 F35 -104.6(5) . .
O5 S2 C21 F35 67.5(5) . .
O1 S2 C21 F35 23.2(5) . .
O6 S2 C21 F35 -64.5(5) . .
N2 S2 C21 F35 127.1(4) 2_575 .
N2 S2 C21 F35 -169.6(4) . .
O2 S2 C21 F2 78.4(6) . .
O5 S2 C21 F2 -109.5(6) . .
O1 S2 C21 F2 -153.9(6) . .
O6 S2 C21 F2 118.4(6) . .
N2 S2 C21 F2 -49.9(6) 2_575 .
N2 S2 C21 F2 13.4(6) . .
O2 S2 C21 F31 4.4(5) . .
O5 S2 C21 F31 176.6(4) . .
O1 S2 C21 F31 132.2(4) . .
O6 S2 C21 F31 44.5(5) . .
N2 S2 C21 F31 -123.8(4) 2_575 .
N2 S2 C21 F31 -60.5(4) . .
O2 S2 C21 F1 -176.9(5) . .
O5 S2 C21 F1 -4.7(5) . .
O1 S2 C21 F1 -49.1(5) . .
O6 S2 C21 F1 -136.8(5) . .
N2 S2 C21 F1 54.8(5) 2_575 .
N2 S2 C21 F1 118.1(4) . .
F6 F7 C22 F24 -146.8(6) . .
F5 F7 C22 F24 5.6(3) . .
F6 F7 C22 F8 -22.1(7) . .
F5 F7 C22 F8 130.4(4) . .
F6 F7 C22 F5 -152.5(7) . .
F5 F7 C22 F6 152.5(7) . .
F6 F7 C22 F4 -58.5(7) . .
F5 F7 C22 F4 93.9(5) . .
F6 F7 C22 S3 97.3(6) . .
F5 F7 C22 S3 -110.3(3) . .
F5 F24 C22 F7 -8.1(5) . .
F4 F24 C22 F7 124.7(4) . .
F5 F24 C22 F8 -134.2(5) . .
F4 F24 C22 F8 -1.4(4) . .
F4 F24 C22 F5 132.8(5) . .
F5 F24 C22 F6 -39.4(7) . .
F4 F24 C22 F6 93.5(6) . .
F5 F24 C22 F4 -132.8(5) . .
F5 F24 C22 S3 112.8(4) . .
F4 F24 C22 S3 -114.3(3) . .
F4 F8 C22 F7 -124.0(6) . .
F6 F8 C22 F7 13.4(4) . .
F4 F8 C22 F24 2.4(7) . .
F6 F8 C22 F24 139.8(4) . .
F4 F8 C22 F5 -38.3(8) . .
F6 F8 C22 F5 99.1(5) . .
F4 F8 C22 F6 -137.4(6) . .
F6 F8 C22 F4 137.4(6) . .
F4 F8 C22 S3 113.3(6) . .
F6 F8 C22 S3 -109.2(3) . .
F24 F5 C22 F7 172.1(5) . .
F7 F5 C22 F24 -172.1(5) . .
F24 F5 C22 F8 68.3(6) . .
F7 F5 C22 F8 -103.9(5) . .
F24 F5 C22 F6 155.4(4) . .
F7 F5 C22 F6 -16.7(4) . .
F24 F5 C22 F4 46.9(4) . .
F7 F5 C22 F4 -125.2(4) . .
F24 F5 C22 S3 -81.6(4) . .
F7 F5 C22 S3 106.3(3) . .
F8 F6 C22 F7 -159.1(7) . .
F7 F6 C22 F24 52.7(8) . .
F8 F6 C22 F24 -106.4(6) . .
F7 F6 C22 F8 159.1(7) . .
F7 F6 C22 F5 27.0(6) . .
F8 F6 C22 F5 -132.1(4) . .
F7 F6 C22 F4 135.8(6) . .
F8 F6 C22 F4 -23.4(3) . .
F7 F6 C22 S3 -98.1(6) . .
F8 F6 C22 S3 102.8(3) . .
F8 F4 C22 F7 74.8(7) . .
F24 F4 C22 F7 -107.5(5) . .
F8 F4 C22 F24 -177.7(7) . .
F24 F4 C22 F8 177.7(7) . .
F8 F4 C22 F5 152.3(6) . .
F24 F4 C22 F5 -29.9(3) . .
F8 F4 C22 F6 42.9(7) . .
F24 F4 C22 F6 -139.4(4) . .
F8 F4 C22 S3 -80.1(6) . .
F24 F4 C22 S3 97.6(3) . .
O4 S3 C22 F7 18.7(4) . .
O7 S3 C22 F7 -172.1(3) . .
O8 S3 C22 F7 54.4(4) . .
O3 S3 C22 F7 140.6(3) . .
N3 S3 C22 F7 -112.3(3) . .
N3 S3 C22 F7 -51.0(3) 2_566 .
O4 S3 C22 F24 -102.9(3) . .
O7 S3 C22 F24 66.4(3) . .
O8 S3 C22 F24 -67.1(3) . .
O3 S3 C22 F24 19.0(3) . .
N3 S3 C22 F24 126.2(3) . .
N3 S3 C22 F24 -172.5(3) 2_566 .
O4 S3 C22 F8 141.6(3) . .
O7 S3 C22 F8 -49.1(3) . .
O8 S3 C22 F8 177.3(3) . .
O3 S3 C22 F8 -96.5(3) . .
N3 S3 C22 F8 10.7(3) . .
N3 S3 C22 F8 71.9(3) 2_566 .
O4 S3 C22 F5 -60.7(4) . .
O7 S3 C22 F5 108.5(4) . .
O8 S3 C22 F5 -25.0(4) . .
O3 S3 C22 F5 61.2(4) . .
N3 S3 C22 F5 168.3(3) . .
N3 S3 C22 F5 -130.4(3) 2_566 .
O4 S3 C22 F6 58.6(4) . .
O7 S3 C22 F6 -132.1(3) . .
O8 S3 C22 F6 94.3(4) . .
O3 S3 C22 F6 -179.5(3) . .
N3 S3 C22 F6 -72.3(3) . .
N3 S3 C22 F6 -11.1(3) 2_566 .
O4 S3 C22 F4 177.4(3) . .
O7 S3 C22 F4 -13.4(4) . .
O8 S3 C22 F4 -146.9(4) . .
O3 S3 C22 F4 -60.7(3) . .
N3 S3 C22 F4 46.4(3) . .
N3 S3 C22 F4 107.7(3) 2_566 .
